data_4517630
loop_
_publ_author_name
'Khatua, Sajal'
'Biswas, Protap'

_publ_section_title
;
 Flexible Luminescent MOF: Trapping of Less Stable Conformation of
 Rotational Isomers, In Situ Guest-Responsive Turn-Off and Turn-On
 Luminescence and Mechanistic Study.
;
_journal_name_full 'ACS applied materials &amp; interfaces'
_journal_paper_doi 10.1021/acsami.0c02891
_journal_year 2020
_chemical_formula_moiety 'C22 H17 Cu I N3 O, O'
_chemical_formula_sum 'C22 H17 Cu I N3 O2'
_chemical_formula_weight 545.82
_space_group_crystal_system monoclinic
_space_group_IT_number 15
_space_group_name_Hall '-C 2yc'
_space_group_name_H-M_alt 'C 1 2/c 1'
_atom_sites_solution_hydrogens geom
_audit_creation_date 2019-03-15
_audit_creation_method
;
Olex2 1.2
(compiled 2018.05.29 svn.r3508 for OlexSys, GUI svn.r5506)
;
_cell_angle_alpha 90
_cell_angle_beta 113.189(4)
_cell_angle_gamma 90
_cell_formula_units_Z 8
_cell_length_a 24.184(10)
_cell_length_b 12.642(6)
_cell_length_c 17.903(8)
_cell_measurement_reflns_used 1846
_cell_measurement_temperature 100(2)
_cell_measurement_theta_max 19.213
_cell_measurement_theta_min 2.475
_cell_volume 5031(4)
_computing_cell_refinement 'SAINT v8.34A (Bruker, 2013)'
_computing_data_reduction 'SAINT v8.34A (Bruker, 2013)'
_computing_molecular_graphics 'Olex2 (Dolomanov et al., 2009)'
_computing_publication_material 'Olex2 (Dolomanov et al., 2009)'
_computing_structure_refinement 'XL (Sheldrick, 2008)'
_computing_structure_solution 'ShelXS (Sheldrick, 2008)'
_diffrn_ambient_temperature 100
_diffrn_measured_fraction_theta_full 0.993
_diffrn_measured_fraction_theta_max 0.988
_diffrn_measurement_device_type 'Bruker APEX-II CCD'
_diffrn_measurement_method '\f and \w scans'
_diffrn_radiation_type MoK\a
_diffrn_radiation_wavelength 0.71073
_diffrn_reflns_av_R_equivalents 0.1309
_diffrn_reflns_av_unetI/netI 0.1446
_diffrn_reflns_Laue_measured_fraction_full 0.993
_diffrn_reflns_Laue_measured_fraction_max 0.988
_diffrn_reflns_limit_h_max 24
_diffrn_reflns_limit_h_min -29
_diffrn_reflns_limit_k_max 15
_diffrn_reflns_limit_k_min -15
_diffrn_reflns_limit_l_max 21
_diffrn_reflns_limit_l_min -21
_diffrn_reflns_number 14932
_diffrn_reflns_point_group_measured_fraction_full 0.993
_diffrn_reflns_point_group_measured_fraction_max 0.988
_diffrn_reflns_theta_full 25.242
_diffrn_reflns_theta_max 25.566
_diffrn_reflns_theta_min 1.832
_exptl_absorpt_coefficient_mu 2.114
_exptl_absorpt_correction_T_max 0.7452
_exptl_absorpt_correction_T_min 0.5821
_exptl_absorpt_correction_type multi-scan
_exptl_absorpt_process_details
'SADABS-2014/4 (Bruker,2014/4) was used for absorption correction. wR2(int) was 0.0804 before and 0.0496 after correction. The Ratio of minimum to maximum transmission is 0.7811. The \l/2 correction factor is 0.00150.'
_exptl_crystal_colour 'clear dark black'
_exptl_crystal_colour_lustre clear
_exptl_crystal_colour_modifier dark
_exptl_crystal_colour_primary black
_exptl_crystal_density_diffrn 1.441
_exptl_crystal_description block
_exptl_crystal_F_000 2144
_exptl_crystal_size_max 0.23
_exptl_crystal_size_mid 0.21
_exptl_crystal_size_min 0.2
_refine_diff_density_max 1.318
_refine_diff_density_min -0.737
_refine_diff_density_rms 0.183
_refine_ls_extinction_method none
_refine_ls_goodness_of_fit_ref 1.023
_refine_ls_hydrogen_treatment constr
_refine_ls_matrix_type full
_refine_ls_number_parameters 272
_refine_ls_number_reflns 4667
_refine_ls_number_restraints 0
_refine_ls_restrained_S_all 1.023
_refine_ls_R_factor_all 0.1894
_refine_ls_R_factor_gt 0.0729
_refine_ls_shift/su_max 0.000
_refine_ls_shift/su_mean 0.000
_refine_ls_structure_factor_coef Fsqd
_refine_ls_weighting_details 'w=1/[\s^2^(Fo^2^)+(0.1251P)^2^] where P=(Fo^2^+2Fc^2^)/3'
_refine_ls_weighting_scheme calc
_refine_ls_wR_factor_gt 0.2030
_refine_ls_wR_factor_ref 0.2534
_reflns_Friedel_coverage 0.000
_reflns_number_gt 2052
_reflns_number_total 4667
_reflns_threshold_expression 'I > 2\s(I)'
_cod_data_source_file 1Z.cif
_cod_data_source_block 1z
_cod_database_code 4517630
_shelx_shelxl_version_number 2016/6
_shelx_space_group_comment
;
The symmetry employed for this shelxl refinement is uniquely defined
by the following loop, which should always be used as a source of
symmetry information in preference to the above space-group names.
They are only intended as comments.
;
_olex2_refinement_description
;
1. Fixed Uiso
 At 1.2 times of:
  All C(H) groups
 At 1.5 times of:
  All C(H,H,H) groups
2. Others
 Fixed Sof: O2B(0.3267) O2A(0.6733)
3.a Aromatic/amide H refined with riding coordinates:
 C9(H9), C15(H15), C12(H12), C7(H7), C13(H13), C14(H14), C1(H1), C17(H17),
 C21(H21), C2(H2), C18(H18), C4(H4), C5(H5), C20(H20)
3.b Idealised Me refined as rotating group:
 C22(H22A,H22B,H22C)
;
_olex2_submission_special_instructions 'No special instructions were received'

loop_
_space_group_symop_operation_xyz
'x, y, z'
'-x, y, -z+1/2'
'x+1/2, y+1/2, z'
'-x+1/2, y+1/2, -z+1/2'
'-x, -y, -z'
'x, -y, z-1/2'
'-x+1/2, -y+1/2, -z'
'x+1/2, -y+1/2, z-1/2'

loop_
_atom_site_label
_atom_site_type_symbol
_atom_site_fract_x
_atom_site_fract_y
_atom_site_fract_z
_atom_site_U_iso_or_equiv
_atom_site_adp_type
_atom_site_occupancy
_atom_site_site_symmetry_order
_atom_site_calc_flag
_atom_site_refinement_flags_posn
_atom_site_refinement_flags_adp
_atom_site_refinement_flags_occupancy
_atom_site_disorder_assembly
_atom_site_disorder_group
I1 I 0.45493(4) 1.14316(8) 0.53487(5) 0.0698(4) Uani 1 1 d . . . . .
Cu1 Cu 0.50159(6) 0.94963(13) 0.56493(8) 0.0587(5) Uani 1 1 d . . . . .
N3 N 0.0693(4) 0.5487(8) 0.1759(5) 0.053(3) Uani 1 1 d . . . . .
N2 N 0.2533(4) 0.6128(8) 0.4324(5) 0.052(3) Uani 1 1 d . . . . .
N1 N 0.4316(4) 0.8537(8) 0.5518(6) 0.058(3) Uani 1 1 d . . . . .
C8 C 0.2648(5) 0.4422(10) 0.5414(6) 0.047(3) Uani 1 1 d . . . . .
C10 C 0.2121(5) 0.5302(10) 0.4143(6) 0.048(3) Uani 1 1 d . . . . .
O1 O 0.2910(7) 0.1274(9) 0.7764(6) 0.105(4) Uani 1 1 d . . . . .
C11 C 0.1610(4) 0.5386(10) 0.3312(6) 0.047(3) Uani 1 1 d . . . . .
C9 C 0.2167(5) 0.4477(10) 0.4669(6) 0.048(3) Uani 1 1 d . . . . .
H9 H 0.187321 0.395403 0.452124 0.058 Uiso 1 1 calc R . . . .
C6 C 0.2999(5) 0.6073(9) 0.5058(6) 0.045(3) Uani 1 1 d . . . . .
C16 C 0.2715(6) 0.3564(10) 0.5996(7) 0.053(3) Uani 1 1 d . . . . .
C15 C 0.1631(5) 0.6118(10) 0.2748(7) 0.057(3) Uani 1 1 d . . . . .
H15 H 0.195115 0.658775 0.287811 0.069 Uiso 1 1 calc R . . . .
C12 C 0.1127(5) 0.4725(10) 0.3106(7) 0.058(3) Uani 1 1 d . . . . .
H12 H 0.109566 0.423656 0.347585 0.069 Uiso 1 1 calc R . . . .
C7 C 0.3061(5) 0.5265(10) 0.5606(6) 0.054(3) Uani 1 1 d . . . . .
H7 H 0.338055 0.528002 0.611096 0.064 Uiso 1 1 calc R . . . .
C13 C 0.0678(5) 0.4805(12) 0.2321(8) 0.070(4) Uani 1 1 d . . . . .
H13 H 0.034827 0.435532 0.218154 0.084 Uiso 1 1 calc R . . . .
C3 C 0.3435(5) 0.6935(11) 0.5231(7) 0.057(3) Uani 1 1 d . . . . .
C14 C 0.1172(6) 0.6136(11) 0.1995(7) 0.063(4) Uani 1 1 d . . . . .
H14 H 0.119198 0.663023 0.162223 0.076 Uiso 1 1 calc R . . . .
C1 C 0.3831(6) 0.8477(12) 0.4819(8) 0.079(5) Uani 1 1 d . . . . .
H1 H 0.378301 0.898658 0.442337 0.094 Uiso 1 1 calc R . . . .
C17 C 0.2239(6) 0.2935(11) 0.5956(7) 0.062(4) Uani 1 1 d . . . . .
H17 H 0.187211 0.304426 0.552337 0.074 Uiso 1 1 calc R . . . .
C19 C 0.2814(9) 0.2009(12) 0.7161(8) 0.079(5) Uani 1 1 d . . . . .
C21 C 0.3266(7) 0.3354(12) 0.6654(8) 0.086(5) Uani 1 1 d . . . . .
H21 H 0.360100 0.375859 0.670893 0.103 Uiso 1 1 calc R . . . .
C2 C 0.3395(6) 0.7691(13) 0.4654(8) 0.083(5) Uani 1 1 d . . . . .
H2 H 0.307414 0.767417 0.415057 0.099 Uiso 1 1 calc R . . . .
C18 C 0.2265(7) 0.2146(11) 0.6514(9) 0.075(4) Uani 1 1 d . . . . .
H18 H 0.193164 0.173361 0.645554 0.090 Uiso 1 1 calc R . . . .
C4 C 0.3909(6) 0.7071(13) 0.5970(8) 0.088(5) Uani 1 1 d . . . . .
H4 H 0.395069 0.661844 0.639851 0.105 Uiso 1 1 calc R . . . .
C5 C 0.4312(6) 0.7853(12) 0.6080(8) 0.081(5) Uani 1 1 d . . . . .
H5 H 0.461536 0.792002 0.659572 0.097 Uiso 1 1 calc R . . . .
C20 C 0.3325(8) 0.2578(14) 0.7209(8) 0.096(5) Uani 1 1 d . . . . .
H20 H 0.369874 0.242884 0.761483 0.115 Uiso 1 1 calc R . . . .
C22 C 0.2418(9) 0.0586(15) 0.7691(12) 0.119(7) Uani 1 1 d . . . . .
H22A H 0.234563 0.010409 0.724796 0.178 Uiso 1 1 calc GR . . . .
H22B H 0.206276 0.100110 0.758961 0.178 Uiso 1 1 calc GR . . . .
H22C H 0.251541 0.019433 0.818578 0.178 Uiso 1 1 calc GR . . . .
O2B O 0.570(2) 0.599(3) 0.594(3) 0.155(17) Uani 0.3267 1 d . . P A 1
O2A O 0.5512(11) 0.573(2) 0.7072(17) 0.211(12) Uani 0.6733 1 d . . P B 2

loop_
_atom_site_aniso_label
_atom_site_aniso_U_11
_atom_site_aniso_U_22
_atom_site_aniso_U_33
_atom_site_aniso_U_23
_atom_site_aniso_U_13
_atom_site_aniso_U_12
I1 0.0579(6) 0.0861(8) 0.0643(6) 0.0027(5) 0.0229(4) 0.0109(5)
Cu1 0.0402(8) 0.0796(12) 0.0453(8) -0.0007(8) 0.0050(6) -0.0095(8)
N3 0.037(5) 0.072(7) 0.038(5) 0.010(5) 0.002(4) -0.001(6)
N2 0.044(6) 0.067(8) 0.042(5) -0.001(5) 0.012(5) -0.006(5)
N1 0.039(5) 0.079(8) 0.042(5) 0.007(6) 0.001(5) -0.011(5)
C8 0.048(7) 0.067(9) 0.025(5) -0.003(6) 0.013(5) 0.001(7)
C10 0.034(6) 0.074(9) 0.035(6) 0.000(6) 0.011(5) 0.000(7)
O1 0.179(13) 0.080(8) 0.064(6) 0.023(6) 0.058(8) 0.029(8)
C11 0.031(6) 0.071(9) 0.036(6) -0.001(6) 0.009(5) -0.001(6)
C9 0.048(7) 0.050(8) 0.046(6) -0.009(6) 0.018(6) -0.007(6)
C6 0.030(6) 0.059(8) 0.040(6) -0.004(6) 0.009(5) -0.008(6)
C16 0.058(8) 0.054(8) 0.044(7) -0.003(7) 0.018(6) -0.006(7)
C15 0.041(7) 0.080(10) 0.043(7) 0.010(7) 0.007(6) -0.012(6)
C12 0.037(7) 0.084(10) 0.042(6) 0.012(7) 0.004(5) -0.015(7)
C7 0.042(7) 0.081(10) 0.031(6) 0.004(7) 0.006(5) -0.005(7)
C13 0.041(7) 0.100(12) 0.060(8) 0.009(8) 0.009(6) -0.016(7)
C3 0.052(8) 0.070(9) 0.045(7) 0.012(7) 0.015(6) -0.005(7)
C14 0.062(9) 0.067(9) 0.054(8) -0.001(7) 0.016(7) -0.009(7)
C1 0.062(9) 0.106(12) 0.049(7) 0.021(8) 0.004(7) -0.030(9)
C17 0.062(9) 0.074(10) 0.047(7) 0.010(7) 0.019(6) 0.010(8)
C19 0.152(16) 0.056(9) 0.045(8) 0.010(8) 0.057(10) 0.013(11)
C21 0.075(10) 0.090(12) 0.057(8) 0.021(9) -0.012(7) -0.009(9)
C2 0.056(9) 0.113(13) 0.057(8) 0.012(9) -0.001(7) -0.031(9)
C18 0.090(11) 0.068(10) 0.081(10) 0.020(9) 0.049(9) 0.016(8)
C4 0.079(10) 0.102(13) 0.051(8) 0.010(8) -0.008(7) -0.033(10)
C5 0.071(10) 0.088(12) 0.048(8) 0.008(8) -0.015(7) -0.038(9)
C20 0.111(14) 0.092(13) 0.053(9) 0.010(9) -0.004(8) -0.017(11)
C22 0.163(19) 0.093(14) 0.141(17) 0.056(13) 0.104(15) 0.040(14)
O2B 0.20(5) 0.09(3) 0.20(5) -0.04(3) 0.11(4) -0.05(3)
O2A 0.15(2) 0.21(3) 0.22(3) 0.07(2) 0.019(19) 0.041(19)

loop_
_atom_type_symbol
_atom_type_description
_atom_type_scat_dispersion_real
_atom_type_scat_dispersion_imag
_atom_type_scat_source
C C 0.0033 0.0016 'International Tables Vol C Tables 4.2.6.8 and 6.1.1.4'
H H 0.0000 0.0000 'International Tables Vol C Tables 4.2.6.8 and 6.1.1.4'
Cu Cu 0.3201 1.2651 'International Tables Vol C Tables 4.2.6.8 and 6.1.1.4'
I I -0.4742 1.8119 'International Tables Vol C Tables 4.2.6.8 and 6.1.1.4'
N N 0.0061 0.0033 'International Tables Vol C Tables 4.2.6.8 and 6.1.1.4'
O O 0.0106 0.0060 'International Tables Vol C Tables 4.2.6.8 and 6.1.1.4'

loop_
_geom_angle_atom_site_label_1
_geom_angle_atom_site_label_2
_geom_angle_atom_site_label_3
_geom_angle
_geom_angle_site_symmetry_1
_geom_angle_site_symmetry_3
_geom_angle_publ_flag
Cu1 I1 Cu1 58.97(6) . 5_676 ?
I1 Cu1 I1 121.03(6) . 5_676 ?
Cu1 Cu1 I1 60.22(7) 5_676 5_676 ?
Cu1 Cu1 I1 60.81(7) 5_676 . ?
N3 Cu1 I1 107.8(3) 8_566 . ?
N3 Cu1 I1 106.4(3) 8_566 5_676 ?
N3 Cu1 Cu1 126.6(3) 8_566 5_676 ?
N3 Cu1 N1 116.1(4) 8_566 . ?
N1 Cu1 I1 105.1(3) . . ?
N1 Cu1 I1 101.0(3) . 5_676 ?
N1 Cu1 Cu1 117.2(3) . 5_676 ?
C13 N3 Cu1 119.7(8) . 8_465 ?
C13 N3 C14 115.6(9) . . ?
C14 N3 Cu1 124.7(8) . 8_465 ?
C6 N2 C10 115.7(10) . . ?
C1 N1 Cu1 121.9(9) . . ?
C5 N1 Cu1 124.0(8) . . ?
C5 N1 C1 114.0(11) . . ?
C9 C8 C16 122.4(11) . . ?
C9 C8 C7 116.3(11) . . ?
C7 C8 C16 121.2(9) . . ?
N2 C10 C11 114.1(10) . . ?
C9 C10 N2 123.4(9) . . ?
C9 C10 C11 122.5(11) . . ?
C19 O1 C22 117.3(14) . . ?
C15 C11 C10 120.8(10) . . ?
C12 C11 C10 120.1(11) . . ?
C12 C11 C15 119.0(10) . . ?
C8 C9 H9 119.8 . . ?
C10 C9 C8 120.5(11) . . ?
C10 C9 H9 119.8 . . ?
N2 C6 C7 122.8(10) . . ?
N2 C6 C3 115.0(10) . . ?
C7 C6 C3 122.2(10) . . ?
C17 C16 C8 122.3(11) . . ?
C17 C16 C21 115.5(12) . . ?
C21 C16 C8 122.2(12) . . ?
C11 C15 H15 120.6 . . ?
C14 C15 C11 118.7(11) . . ?
C14 C15 H15 120.6 . . ?
C11 C12 H12 121.0 . . ?
C11 C12 C13 118.0(11) . . ?
C13 C12 H12 121.0 . . ?
C8 C7 H7 119.4 . . ?
C6 C7 C8 121.2(10) . . ?
C6 C7 H7 119.4 . . ?
N3 C13 C12 124.2(11) . . ?
N3 C13 H13 117.9 . . ?
C12 C13 H13 117.9 . . ?
C2 C3 C6 121.6(11) . . ?
C4 C3 C6 123.7(12) . . ?
C4 C3 C2 114.7(13) . . ?
N3 C14 C15 124.4(12) . . ?
N3 C14 H14 117.8 . . ?
C15 C14 H14 117.8 . . ?
N1 C1 H1 118.3 . . ?
N1 C1 C2 123.3(12) . . ?
C2 C1 H1 118.3 . . ?
C16 C17 H17 117.5 . . ?
C16 C17 C18 125.0(12) . . ?
C18 C17 H17 117.5 . . ?
O1 C19 C18 123.5(17) . . ?
O1 C19 C20 115.3(16) . . ?
C18 C19 C20 121.2(13) . . ?
C16 C21 H21 118.8 . . ?
C20 C21 C16 122.4(15) . . ?
C20 C21 H21 118.8 . . ?
C3 C2 C1 120.7(12) . . ?
C3 C2 H2 119.7 . . ?
C1 C2 H2 119.7 . . ?
C17 C18 H18 121.8 . . ?
C19 C18 C17 116.4(14) . . ?
C19 C18 H18 121.8 . . ?
C3 C4 H4 119.6 . . ?
C5 C4 C3 120.8(14) . . ?
C5 C4 H4 119.6 . . ?
N1 C5 C4 126.0(11) . . ?
N1 C5 H5 117.0 . . ?
C4 C5 H5 117.0 . . ?
C19 C20 H20 120.4 . . ?
C21 C20 C19 119.2(15) . . ?
C21 C20 H20 120.4 . . ?
O1 C22 H22A 109.5 . . ?
O1 C22 H22B 109.5 . . ?
O1 C22 H22C 109.5 . . ?
H22A C22 H22B 109.5 . . ?
H22A C22 H22C 109.5 . . ?
H22B C22 H22C 109.5 . . ?

loop_
_geom_bond_atom_site_label_1
_geom_bond_atom_site_label_2
_geom_bond_distance
_geom_bond_site_symmetry_2
_geom_bond_publ_flag
I1 Cu1 2.659(2) . ?
I1 Cu1 2.6746(19) 5_676 ?
Cu1 Cu1 2.625(3) 5_676 ?
Cu1 N3 2.017(8) 8_566 ?
Cu1 N1 2.019(10) . ?
N3 C13 1.337(15) . ?
N3 C14 1.343(15) . ?
N2 C10 1.390(15) . ?
N2 C6 1.355(13) . ?
N1 C1 1.338(15) . ?
N1 C5 1.329(16) . ?
C8 C9 1.385(14) . ?
C8 C16 1.469(16) . ?
C8 C7 1.407(16) . ?
C10 C11 1.518(14) . ?
C10 C9 1.379(15) . ?
O1 C19 1.372(16) . ?
O1 C22 1.44(2) . ?
C11 C15 1.385(16) . ?
C11 C12 1.365(15) . ?
C9 H9 0.9300 . ?
C6 C7 1.383(15) . ?
C6 C3 1.462(16) . ?
C16 C17 1.376(17) . ?
C16 C21 1.413(17) . ?
C15 H15 0.9300 . ?
C15 C14 1.368(16) . ?
C12 H12 0.9300 . ?
C12 C13 1.401(15) . ?
C7 H7 0.9300 . ?
C13 H13 0.9300 . ?
C3 C2 1.383(17) . ?
C3 C4 1.378(16) . ?
C14 H14 0.9300 . ?
C1 H1 0.9300 . ?
C1 C2 1.394(18) . ?
C17 H17 0.9300 . ?
C17 C18 1.396(17) . ?
C19 C18 1.39(2) . ?
C19 C20 1.40(2) . ?
C21 H21 0.9300 . ?
C21 C20 1.363(19) . ?
C2 H2 0.9300 . ?
C18 H18 0.9300 . ?
C4 H4 0.9300 . ?
C4 C5 1.347(18) . ?
C5 H5 0.9300 . ?
C20 H20 0.9300 . ?
C22 H22A 0.9600 . ?
C22 H22B 0.9600 . ?
C22 H22C 0.9600 . ?
